data_2001976
loop_
_publ_author_name
'Bachman, R. E.'
'Whitmire, K. H.'

_publ_section_title
;
 Bis[bis(triphenylphosphine)iminium]
 decacarbonyldimolybdenum(<i>Mo{--</i>Mo})
;
_journal_issue 2
_journal_name_full 'Acta Crystallographica Section C'
_journal_page_first 327
_journal_page_last 328
_journal_paper_doi 10.1107/S0108270192006498
_journal_volume 49
_journal_year 1993
_chemical_formula_moiety '2(C36 H30 N1 P2),C10 Mo2 O10'
_chemical_formula_sum 'C82 H60 Mo2 N2 O10 P4'
_chemical_formula_weight 1549.16
_space_group_IT_number 2
_space_group_name_Hall '-P 1'
_space_group_name_H-M_alt 'P -1'
_symmetry_cell_setting triclinic
_symmetry_space_group_name_Hall '-P 1'
_symmetry_space_group_name_H-M 'P -1'
_cell_angle_alpha 94.39(3)
_cell_angle_beta 89.91(4)
_cell_angle_gamma 114.65(4)
_cell_formula_units_Z 2
_cell_length_a 13.00(2)
_cell_length_b 15.420(3)
_cell_length_c 20.281(8)
_cell_volume 3682(6)
_diffrn_radiation_type Mo
_diffrn_radiation_wavelength 0.71069
_exptl_absorpt_coefficient_mu 1.19
_exptl_crystal_density_diffrn 1.397
_exptl_crystal_F_000 1580.0
_cod_data_source_file hh0598.cif
_cod_data_source_block hh0598_structure_1_of_1
_cod_original_cell_volume 3683
_cod_database_code 2001976

loop_
_space_group_symop_id
_space_group_symop_operation_xyz
1 x,y,z
2 -x,-y,-z

loop_
_atom_site_label
_atom_site_fract_x
_atom_site_fract_y
_atom_site_fract_z
Mo(1) 0.03423(7) .12643(6) .74333(4)
Mo(2) -.07288(7) -.09895(6) .73926(4)
O(11) -.1838(7) .1114(7) .8199(4)
O(12) .1355(6) .1067(5) .8803(3)
O(13) .2441(6) .1045(5) .6758(3)
O(14) -.0978(7) .1007(5) .6066(4)
O(15) .1648(6) .3474(5) .7425(4)
O(21) -.3014(6) -.0926(6) .6907(4)
O(22) -.1403(7) -.0666(6) .8872(4)
O(23) .1786(6) -.0556(4) .7858(3)
O(24) .0094(6) -.0877(5) .5914(4)
O(25) -.1530(6) -.3189(5) .7455(4)
C(11) -.1070(10) .1166(8) .7929(6)
C(12) .0989(8) .1138(6) .8302(5)
C(13) .1669(9) .1110(7) .6968(5)
C(14) -.0485(9) .1092(7) .6560(5)
C(15) .1124(8) .2650(7) .7438(5)
C(21) -.2187(9) -.0949(7) .7077(5)
C(22) -.1154(8) -.0783(7) .8333(6)
C(23) .0872(9) -.0720(6) .7691(4)
C(24) -.0207(8) -.0928(7) .6454(5)
C(25) -.1248(8) -.2367(8) .7428(5)

loop_
_geom_bond_atom_site_label_1
_geom_bond_atom_site_label_2
_geom_bond_distance
Mo(1) Mo(2) 3.153(2)
Mo(1) C(11) 2.050(10)
Mo(1) C(12) 2.010(10)
Mo(1) C(13) 2.060(10)
Mo(1) C(14) 2.020(10)
Mo(1) C(15) 1.940(10)
Mo(2) C(21) 2.03(2)
Mo(2) C(22) 2.020(10)
Mo(2) C(23) 2.030(10)
Mo(2) C(24) 2.010(10)
Mo(2) C(25) 1.950(10)
O(11) C(11) 1.120(10)
O(12) C(12) 1.150(10)
O(13) C(13) 1.130(10)
O(14) C(14) 1.160(10)
O(15) C(15) 1.170(10)
O(21) C(21) 1.150(10)
O(22) C(22) 1.160(10)
O(23) C(23) 1.150(10)
O(24) C(24) 1.160(10)
O(25) C(25) 1.170(10)
